data_2012241
loop_
_publ_author_name
'Gibson, Dorothy H.'
'Mashuta, Mark S.'
'He, Haiyang'

_publ_section_title
;
 Tricarbonyl[1,1',1''-ethylidynetris(pyrazole-\k<i>N</i>^2^)]rhenium(I)
 bromide and
 tricarbonyl[methylidynetris(pyrazole-\k<i>N</i>^2^)]rhenium(I) iodide
 ethanol hemisolvate
;
_journal_issue 10
_journal_name_full 'Acta Crystallographica Section C'
_journal_page_first 1135
_journal_page_last 1137
_journal_paper_doi 10.1107/S0108270101009349
_journal_volume 57
_journal_year 2001
_chemical_formula_iupac '[Re (C10 H10 N6) (C O)3] Br'
_chemical_formula_moiety 'C13 H10 N6 O3 Re 1+, Br 1-'
_chemical_formula_sum 'C13 H10 Br N6 O3 Re'
_chemical_formula_weight 564.38
_chemical_name_common
;
tricarbonyl-tris(pyrazol-1-yl)methane rhenium(I) bromide
;
_chemical_name_systematic
;
tricarbonyl-tris(pyrazol-1-yl)methane rhenium(I) bromide
;
_space_group_IT_number 15
_symmetry_cell_setting monoclinic
_symmetry_space_group_name_Hall '-C 2yc'
_symmetry_space_group_name_H-M 'C 1 2/c 1'
_audit_creation_method SHELXL-97
_cell_angle_alpha 90.00
_cell_angle_beta 105.93(3)
_cell_angle_gamma 90.00
_cell_formula_units_Z 8
_cell_length_a 21.565(4)
_cell_length_b 9.002(2)
_cell_length_c 18.396(4)
_cell_measurement_reflns_used 25
_cell_measurement_temperature 293(2)
_cell_measurement_theta_max 18.0
_cell_measurement_theta_min 15.0
_cell_volume 3434.0(13)
_computing_cell_refinement 'CAD-4 Diffractometer Control Software'
_computing_data_collection 'CAD-4 Diffractometer Control Software (Enraf-Nonius, 1988)'
_computing_data_reduction 'SHELXTL (Bruker, 1997)'
_computing_molecular_graphics SHELXTL
_computing_publication_material SHELXTL
_computing_structure_refinement 'SHELXL97 (Sheldrick, 1997)'
_computing_structure_solution 'SHELXS97 (Sheldrick, 1990)'
_diffrn_ambient_temperature 293(2)
_diffrn_measured_fraction_theta_full 1.0
_diffrn_measured_fraction_theta_max 1.0
_diffrn_measurement_device_type 'Enraf-Nonius CAD-4'
_diffrn_measurement_method \w/2\q
_diffrn_radiation_monochromator 'equatorial mounted graphite'
_diffrn_radiation_source 'normal focus Philips sealed tube'
_diffrn_radiation_type MoK\a
_diffrn_radiation_wavelength .71073
_diffrn_reflns_av_R_equivalents .0356
_diffrn_reflns_av_sigmaI/netI .0294
_diffrn_reflns_limit_h_max 27
_diffrn_reflns_limit_h_min 0
_diffrn_reflns_limit_k_max 0
_diffrn_reflns_limit_k_min -11
_diffrn_reflns_limit_l_max 23
_diffrn_reflns_limit_l_min -23
_diffrn_reflns_number 4033
_diffrn_reflns_theta_full 27.5
_diffrn_reflns_theta_max 27.50
_diffrn_reflns_theta_min 2.30
_diffrn_standards_decay_% <2
_diffrn_standards_interval_time 60
_diffrn_standards_number 3
_exptl_absorpt_coefficient_mu 9.428
_exptl_absorpt_correction_T_max .21
_exptl_absorpt_correction_T_min .07
_exptl_absorpt_correction_type '\y scan'
_exptl_absorpt_process_details '(North et al., 1968)'
_exptl_crystal_colour colorless
_exptl_crystal_density_diffrn 2.183
_exptl_crystal_density_meas ?
_exptl_crystal_density_method 'not measured'
_exptl_crystal_description block
_exptl_crystal_F_000 2112
_exptl_crystal_size_max .33
_exptl_crystal_size_mid .26
_exptl_crystal_size_min .17
_refine_diff_density_max .55
_refine_diff_density_min -.59
_refine_ls_extinction_coef .00343(9)
_refine_ls_extinction_method SHELXL97
_refine_ls_goodness_of_fit_ref 1.06
_refine_ls_hydrogen_treatment noref
_refine_ls_matrix_type full
_refine_ls_number_parameters 218
_refine_ls_number_reflns 3929
_refine_ls_number_restraints 0
_refine_ls_restrained_S_all 1.01
_refine_ls_R_factor_all .047
_refine_ls_R_factor_gt .029
_refine_ls_shift/su_max .01
_refine_ls_shift/su_mean .01
_refine_ls_structure_factor_coef Fsqd
_refine_ls_weighting_details 'calc w = 1/[\s^2^(Fo^2^)+(0.0412P)^2^+1.98P] where P = (Fo^2^+2Fc^2^)/3'
_refine_ls_weighting_scheme calc
_refine_ls_wR_factor_ref .071
_reflns_number_gt 3172
_reflns_number_total 3929
_reflns_threshold_expression I>2\s(I)
_cod_data_source_file bk1610.cif
_cod_data_source_block I
_cod_depositor_comments
;
The following automatic conversions were performed:
'_symmetry_cell_setting' value 'Monoclinic' changed to 'monoclinic'
according to '/home/saulius/struct/CIF-dictionaries/cif_core.dic'
dictionary named 'cif_core.dic' version 2.4.1 from 2010-06-29.

Automatic conversion script
Id: cif_fix_enum 1527 2010-12-29 10:47:43Z saulius 

The following automatic conversions were performed:

'_symmetry_cell_setting' value 'Monoclinic' changed to 'monoclinic'
according to /home/saulius/struct/CIF-dictionaries/cif_core.dic
dictionary named 'cif_core.dic' version 2.4.1 from 2010-06-29.

Automatic conversion script
Id: cif_fix_values 1715 2011-07-08 13:25:40Z adriana 

The following automatic conversions were performed:

'_exptl_crystal_density_meas' value 'not measured' was changed to '?'
- the value is perceived as not measured.

Automatic conversion script
Id: cif_fix_values 3008 2015-01-20 13:52:24Z robertas 
;
_cod_original_cell_volume 3434.0(10)
_cod_original_sg_symbol_H-M 'C 2/c'
_cod_database_code 2012241

loop_
_symmetry_equiv_pos_as_xyz
'x, y, z'
'-x, y, -z+1/2'
'x+1/2, y+1/2, z'
'-x+1/2, y+1/2, -z+1/2'
'-x, -y, -z'
'x, -y, z-1/2'
'-x+1/2, -y+1/2, -z'
'x+1/2, -y+1/2, z-1/2'

loop_
_atom_site_label
_atom_site_fract_x
_atom_site_fract_y
_atom_site_fract_z
_atom_site_U_iso_or_equiv
_atom_site_adp_type
_atom_site_calc_flag
_atom_site_refinement_flags
_atom_site_occupancy
_atom_site_disorder_assembly
_atom_site_disorder_group
_atom_site_type_symbol
Re .330173(9) .88021(2) .200909(10) .03940(9) Uani d . 1 . . Re
Br .41970(3) .30361(6) .03315(3) .05823(16) Uani d . 1 . . Br
N1 .37570(19) .6766(4) .2542(2) .0392(8) Uani d . 1 . . N
O1 .4131(3) 1.0946(6) .3166(3) .0975(19) Uani d . 1 . . O
C1 .3828(3) 1.0137(6) .2729(3) .0608(15) Uani d . 1 . . C
C2 .2659(3) .8897(6) .2546(3) .0513(13) Uani d . 1 . . C
O2 .2253(2) .8932(6) .2839(3) .0786(15) Uani d . 1 . . O
N2 .39157(18) .5692(4) .2103(2) .0385(8) Uani d . 1 . . N
N3 .4001(2) .8491(4) .1368(2) .0419(9) Uani d . 1 . . N
O3 .2657(3) 1.1480(5) .1075(3) .0898(17) Uani d . 1 . . O
C3 .2899(3) 1.0497(7) .1431(3) .0567(14) Uani d . 1 . . C
N4 .40772(19) .7119(4) .1092(2) .0426(9) Uani d . 1 . . N
C4 .3749(2) .5861(5) .1292(3) .0410(10) Uani d . 1 . . C
H4A .3885 .4966 .1074 .049 Uiso calc R 1 . . H
N5 .27532(18) .7188(5) .1207(2) .0417(9) Uani d . 1 . . N
C5 .3949(3) .6235(6) .3244(3) .0488(12) Uani d . 1 . . C
H5A .3906 .6731 .3671 .059 Uiso calc R 1 . . H
N6 .30618(19) .6022(4) .0992(2) .0396(9) Uani d . 1 . . N
C6 .4224(3) .4825(6) .3249(3) .0579(14) Uani d . 1 . . C
H6A .4393 .4228 .3670 .070 Uiso calc R 1 . . H
C7 .4197(2) .4504(6) .2525(3) .0478(12) Uani d . 1 . . C
H7A .4342 .3640 .2348 .057 Uiso calc R 1 . . H
C8 .4393(3) .9367(7) .1121(3) .0551(13) Uani d . 1 . . C
H8A .4444 1.0380 .1219 .066 Uiso calc R 1 . . H
C9 .4718(3) .8564(6) .0695(4) .0585(15) Uani d . 1 . . C
H9A .5016 .8930 .0459 .070 Uiso calc R 1 . . H
C10 .4518(2) .7169(6) .0691(3) .0507(13) Uani d . 1 . . C
H10A .4655 .6369 .0455 .061 Uiso calc R 1 . . H
C11 .2646(3) .5066(6) .0549(3) .0511(13) Uani d . 1 . . C
H11A .2747 .4186 .0343 .061 Uiso calc R 1 . . H
C12 .2043(3) .5642(8) .0463(3) .0636(15) Uani d . 1 . . C
H12A .1654 .5242 .0179 .076 Uiso calc R 1 . . H
C13 .2128(3) .6945(7) .0884(3) .0546(13) Uani d . 1 . . C
H13A .1795 .7561 .0933 .066 Uiso calc R 1 . . H

loop_
_atom_site_aniso_label
_atom_site_aniso_U_11
_atom_site_aniso_U_22
_atom_site_aniso_U_33
_atom_site_aniso_U_12
_atom_site_aniso_U_13
_atom_site_aniso_U_23
Re .04381(13) .03421(12) .04082(12) .00841(8) .01270(8) -.00313(8)
Br .0784(4) .0437(3) .0612(3) .0076(3) .0336(3) -.0052(2)
N1 .040(2) .036(2) .041(2) .0048(17) .0114(17) -.0002(17)
O1 .100(4) .062(3) .103(4) -.005(3) -.017(3) -.029(3)
C1 .064(4) .043(3) .069(4) .009(3) .007(3) -.007(3)
C2 .054(3) .057(3) .042(2) .019(3) .011(2) -.002(2)
O2 .073(3) .113(4) .061(3) .034(3) .037(2) .006(2)
N2 .039(2) .0323(19) .046(2) .0009(16) .0143(17) .0026(16)
N3 .042(2) .030(2) .058(2) .0004(16) .0207(18) .0045(17)
O3 .137(5) .056(3) .064(3) .040(3) .007(3) .007(2)
C3 .073(4) .047(3) .048(3) .019(3) .013(3) -.007(2)
N4 .046(2) .033(2) .056(2) .0020(17) .0268(19) .0012(17)
C4 .046(3) .035(2) .048(3) .004(2) .023(2) -.0002(19)
N5 .040(2) .046(2) .0386(19) .0029(18) .0108(16) -.0032(17)
C5 .046(3) .055(3) .039(2) -.002(2) .002(2) .001(2)
N6 .047(2) .037(2) .0385(19) .0011(17) .0177(17) -.0009(16)
C6 .058(3) .054(3) .053(3) .001(3) .000(3) .017(3)
C7 .040(3) .036(3) .066(3) .006(2) .012(2) .009(2)
C8 .052(3) .040(3) .075(4) .000(2) .020(3) .012(3)
C9 .053(3) .059(4) .073(4) .005(3) .034(3) .019(3)
C10 .049(3) .051(3) .061(3) .012(3) .030(2) .012(3)
C11 .063(3) .051(3) .036(2) -.009(3) .009(2) -.005(2)
C12 .058(3) .075(4) .050(3) -.013(3) .001(3) -.002(3)
C13 .040(3) .072(4) .049(3) .002(3) .008(2) -.003(3)

loop_
_atom_type_symbol
_atom_type_description
_atom_type_scat_dispersion_real
_atom_type_scat_dispersion_imag
_atom_type_scat_source
C C .0033 .0016 'International Tables Vol C Tables 4.2.6.8 and 6.1.1.4'
H H .0000 .0000 'International Tables Vol C Tables 4.2.6.8 and 6.1.1.4'
N N .0061 .0033 'International Tables Vol C Tables 4.2.6.8 and 6.1.1.4'
O O .0106 .0060 'International Tables Vol C Tables 4.2.6.8 and 6.1.1.4'
Br Br -.2901 2.4595 'International Tables Vol C Tables 4.2.6.8 and 6.1.1.4'
Re Re -1.0185 7.2310 'International Tables Vol C Tables 4.2.6.8 and 6.1.1.4'

loop_
_geom_angle_atom_site_label_1
_geom_angle_atom_site_label_2
_geom_angle_atom_site_label_3
_geom_angle
_geom_angle_publ_flag
C1 Re C2 89.5(3) yes
C1 Re C3 88.6(3) yes
C2 Re C3 88.2(2) yes
C1 Re N1 96.2(2) yes
C1 Re N3 95.1(2) yes
C1 Re N5 176.4(2) yes
C2 Re N1 96.1(2) yes
C2 Re N3 174.8(2) yes
C2 Re N5 92.5(2) yes
C3 Re N1 173.5(2) yes
C3 Re N3 94.4(2) yes
C3 Re N5 94.4(2) yes
N1 Re N3 80.90(10) yes
N1 Re N5 80.60(10) yes
N3 Re N5 82.80(10) yes
C5 N1 N2 104.9(4) no
C5 N1 Re 135.9(4) no
N2 N1 Re 119.1(3) no
O1 C1 Re 178.4(6) no
O2 C2 Re 176.9(5) no
N1 N2 C7 111.4(4) no
N1 N2 C4 120.3(4) no
C7 N2 C4 128.1(4) no
C8 N3 N4 104.9(4) no
C8 N3 Re 135.5(4) no
N4 N3 Re 119.5(3) no
O3 C3 Re 178.4(5) no
C10 N4 N3 110.3(4) no
C10 N4 C4 129.4(4) no
N3 N4 C4 120.0(4) no
N6 C4 N4 110.5(4) no
N6 C4 N2 110.3(4) no
N4 C4 N2 110.3(4) no
N6 C4 H4A 108.6 no
N4 C4 H4A 108.6 no
N2 C4 H4A 108.6 no
C13 N5 N6 105.0(4) no
C13 N5 Re 135.0(4) no
N6 N5 Re 119.7(3) no
N1 C5 C6 110.5(5) no
N1 C5 H5A 124.8 no
C6 C5 H5A 124.8 no
C11 N6 N5 111.8(4) no
C11 N6 C4 127.8(4) no
N5 N6 C4 120.1(4) no
C7 C6 C5 106.5(5) no
C7 C6 H6A 126.8 no
C5 C6 H6A 126.8 no
C6 C7 N2 106.6(5) no
C6 C7 H7A 126.7 no
N2 C7 H7A 126.7 no
N3 C8 C9 110.6(5) no
N3 C8 H8A 124.7 no
C9 C8 H8A 124.7 no
C10 C9 C8 106.4(5) no
C10 C9 H9A 126.8 no
C8 C9 H9A 126.8 no
C9 C10 N4 107.7(5) no
C9 C10 H10A 126.1 no
N4 C10 H10A 126.1 no
N6 C11 C12 106.4(5) no
N6 C11 H11A 126.8 no
C12 C11 H11A 126.8 no
C11 C12 C13 106.3(5) no
C11 C12 H12A 126.8 no
C13 C12 H12A 126.8 no
N5 C13 C12 110.4(5) no
N5 C13 H13A 124.8 no
C12 C13 H13A 124.8 no

loop_
_geom_bond_atom_site_label_1
_geom_bond_atom_site_label_2
_geom_bond_site_symmetry_2
_geom_bond_distance
_geom_bond_publ_flag
Re C1 . 1.913(6) yes
Re C2 . 1.911(5) yes
Re C3 . 1.925(6) yes
Re N1 . 2.181(4) yes
Re N3 . 2.172(4) yes
Re N5 . 2.175(4) yes
N1 C5 . 1.333(6) no
N1 N2 . 1.361(5) no
O1 C1 . 1.146(7) no
C2 O2 . 1.150(7) no
N2 C7 . 1.362(6) no
N2 C4 . 1.444(6) no
N3 C8 . 1.326(7) no
N3 N4 . 1.362(5) no
O3 C3 . 1.139(7) no
N4 C10 . 1.354(6) no
N4 C4 . 1.436(6) no
C4 N6 . 1.439(6) no
C4 H4A . .98 no
N5 C13 . 1.335(6) no
N5 N6 . 1.359(5) no
C5 C6 . 1.400(8) no
C5 H5A . .93 no
N6 C11 . 1.345(6) no
C6 C7 . 1.349(8) no
C6 H6A . .93 no
C7 H7A . .93 no
C8 C9 . 1.388(8) no
C8 H8A . .93 no
C9 C10 . 1.327(8) no
C9 H9A . .93 no
C10 H10A . .93 no
C11 C12 . 1.367(8) no
C11 H11A . .93 no
C12 C13 . 1.389(9) no
C12 H12A . .93 no
C13 H13A . .93 no
